data_1548840
loop_
_publ_author_name
'Taguchi, Hiroaki'
'Sogo, Kouta'
'Ishii, Tomohiko'
'Yoshihara, Akihide'
'Fukada, Kazuhiro'

_publ_section_title
;
 \a-<small>D</small>,<small>L</small>-Sorbose
;
_journal_coeditor_code IS4024
_journal_issue 1
_journal_name_full IUCrData
_journal_page_first x180114
_journal_paper_doi 10.1107/S2414314618001141
_journal_volume 3
_journal_year 2018
_chemical_formula_iupac 'C6 H12 O6'
_chemical_formula_moiety 'C6 H12 O6'
_chemical_formula_sum 'C6 H12 O6'
_chemical_formula_weight 180.16
_chemical_name_systematic
;
\a-<i>D</i>,<i>L</i>-Sorbose
;
_space_group_crystal_system monoclinic
_space_group_IT_number 14
_space_group_name_Hall '-P 2yab'
_space_group_name_H-M_alt 'P 1 21/a 1'
_symmetry_space_group_name_Hall '-P 2yab'
_symmetry_space_group_name_H-M 'P 1 21/a 1'
_atom_sites_solution_hydrogens geom
_atom_sites_solution_primary direct
_atom_sites_solution_secondary difmap
_cell_angle_alpha 90.0000
_cell_angle_beta 108.3472(12)
_cell_angle_gamma 90.0000
_cell_formula_units_Z 8
_cell_length_a 12.8152(3)
_cell_length_b 6.29489(13)
_cell_length_c 18.9482(4)
_cell_measurement_reflns_used 15393
_cell_measurement_temperature 296
_cell_measurement_theta_max 68.28
_cell_measurement_theta_min 3.63
_cell_volume 1450.85(6)
_computing_cell_refinement
;
RAPID-AUTO (Rigaku, 2009)
;
_computing_data_collection
;
RAPID-AUTO (Rigaku, 2009)
;
_computing_data_reduction
;
RAPID-AUTO (Rigaku, 2009)
;
_computing_molecular_graphics
;
CrystalStructure (Rigaku, 2014)
;
_computing_publication_material
;
CrystalStructure (Rigaku, 2014)
;
_computing_structure_refinement
;
SHELXL2013 (Sheldrick, 2015)
;
_computing_structure_solution
;
SIR2011 (Burla <i>et al.</i>,  2012)
;
_diffrn_ambient_temperature 296
_diffrn_detector_area_resol_mean 10.000
_diffrn_measured_fraction_theta_full 0.999
_diffrn_measured_fraction_theta_max 0.999
_diffrn_measurement_device_type 'Rigaku R-AXIS RAPID'
_diffrn_measurement_method \w
_diffrn_radiation_type 'Cu K\a'
_diffrn_radiation_wavelength 1.54187
_diffrn_reflns_av_R_equivalents 0.0514
_diffrn_reflns_limit_h_max 15
_diffrn_reflns_limit_h_min -15
_diffrn_reflns_limit_k_max 7
_diffrn_reflns_limit_k_min -7
_diffrn_reflns_limit_l_max 22
_diffrn_reflns_limit_l_min -22
_diffrn_reflns_number 24139
_diffrn_reflns_theta_full 67.687
_diffrn_reflns_theta_max 68.252
_diffrn_reflns_theta_min 4.918
_diffrn_standards_number 0
_exptl_absorpt_coefficient_mu 1.313
_exptl_absorpt_correction_T_max 0.877
_exptl_absorpt_correction_T_min 0.728
_exptl_absorpt_correction_type multi-scan
_exptl_absorpt_process_details
;
(ABSCOR; Rigaku, 1995)
;
_exptl_crystal_colour colorless
_exptl_crystal_density_diffrn 1.649
_exptl_crystal_density_method 'not measured'
_exptl_crystal_description block
_exptl_crystal_F_000 768.00
_exptl_crystal_size_max 0.100
_exptl_crystal_size_mid 0.100
_exptl_crystal_size_min 0.100
_refine_diff_density_max 0.57
_refine_diff_density_min -0.29
_refine_ls_extinction_coef 0.0027(4)
_refine_ls_extinction_method
;
SHELXL2013 (Sheldrick, 2015)
;
_refine_ls_goodness_of_fit_ref 1.080
_refine_ls_hydrogen_treatment constr
_refine_ls_number_parameters 228
_refine_ls_number_reflns 2658
_refine_ls_number_restraints 0
_refine_ls_R_factor_all 0.0541
_refine_ls_R_factor_gt 0.0442
_refine_ls_shift/su_max 0.000
_refine_ls_structure_factor_coef Fsqd
_refine_ls_weighting_details 'w = 1/[\s^2^(Fo^2^)+(0.0550P)^2^+0.7784P] where P=(Fo^2^+2Fc^2^)/3'
_refine_ls_weighting_scheme calc
_refine_ls_wR_factor_gt 0.1128
_refine_ls_wR_factor_ref 0.1203
_reflns_number_gt 2161
_reflns_number_total 2658
_reflns_threshold_expression F^2^>2.0\s(F^2^)
_cod_data_source_file is4024sup1.cif
_cod_data_source_block I
_cod_original_cell_volume 1450.86(6)
_cod_database_code 1548840

loop_
_symmetry_equiv_pos_site_id
_space_group_symop_operation_xyz
1 +X,+Y,+Z
2 1/2-X,1/2+Y,-Z
3 -X,-Y,-Z
4 1/2+X,1/2-Y,+Z

loop_
_atom_site_type_symbol
_atom_site_label
_atom_site_fract_x
_atom_site_fract_y
_atom_site_fract_z
_atom_site_U_iso_or_equiv
_atom_site_adp_type
_atom_site_calc_flag
_atom_site_refinement_flags
_atom_site_occupancy
O O1 0.22822(19) 0.7791(3) 0.22185(11) 0.0629(6) Uani d . 1
O O2 0.14999(12) 0.4920(2) 0.04746(8) 0.0319(4) Uani d . 1
O O3 0.18382(11) 0.2570(3) 0.17113(8) 0.0338(4) Uani d . 1
O O4 0.39585(13) 0.0849(3) 0.17903(8) 0.0385(4) Uani d . 1
O O5 0.47216(12) 0.2681(3) 0.05987(8) 0.0404(4) Uani d . 1
O O6 0.30811(11) 0.6926(2) 0.10091(8) 0.0294(4) Uani d . 1
O O7 0.02816(17) 0.8374(3) 0.28347(10) 0.0547(5) Uani d . 1
O O8 0.09763(13) 0.5097(3) 0.44959(8) 0.0345(4) Uani d . 1
O O9 0.02314(12) 0.2877(3) 0.31816(9) 0.0368(4) Uani d . 1
O O10 0.23099(15) 0.1206(3) 0.31891(9) 0.0433(4) Uani d . 1
O O11 0.41443(12) 0.2925(3) 0.43820(8) 0.0386(4) Uani d . 1
O O12 0.21295(11) 0.7176(2) 0.40376(8) 0.0295(4) Uani d . 1
C C1 0.16229(19) 0.7191(4) 0.15089(13) 0.0380(5) Uani d . 1
C C2 0.22188(16) 0.5705(3) 0.11388(10) 0.0246(4) Uani d . 1
C C3 0.27148(15) 0.3795(3) 0.16199(11) 0.0239(4) Uani d . 1
C C4 0.34130(16) 0.2480(3) 0.12745(11) 0.0265(5) Uani d . 1
C C5 0.42487(16) 0.3835(4) 0.10693(11) 0.0274(5) Uani d . 1
C C6 0.37037(17) 0.5755(4) 0.06332(12) 0.0318(5) Uani d . 1
C C7 0.02122(18) 0.7524(4) 0.35030(13) 0.0365(5) Uani d . 1
C C8 0.11366(16) 0.5985(3) 0.38604(11) 0.0252(4) Uani d . 1
C C9 0.12015(16) 0.4150(3) 0.33493(11) 0.0256(4) Uani d . 1
C C10 0.21984(16) 0.2770(3) 0.37048(11) 0.0266(4) Uani d . 1
C C11 0.32302(16) 0.4106(3) 0.39376(11) 0.0268(5) Uani d . 1
C C12 0.30878(16) 0.5961(4) 0.44065(12) 0.0320(5) Uani d . 1
H H3A 0.20162 0.20895 0.21349 0.0405 Uiso calc R 1
H H9B 0.12621 0.47356 0.28846 0.0307 Uiso calc R 1
H H11A 0.44627 0.23745 0.4115 0.0463 Uiso calc R 1
H H10B 0.21093 0.20623 0.4143 0.0319 Uiso calc R 1
H H8A 0.0954 0.60463 0.47871 0.0414 Uiso calc R 1
H H5B 0.48263 0.4284 0.15205 0.0329 Uiso calc R 1
H H2A 0.11709 0.59116 0.02195 0.0383 Uiso calc R 1
H H6A 0.42617 0.66733 0.05503 0.0381 Uiso calc R 1
H H6B 0.32208 0.53027 0.01517 0.0381 Uiso calc R 1
H H9A -0.02006 0.32465 0.27811 0.0442 Uiso calc R 1
H H11B 0.33855 0.46362 0.34947 0.0321 Uiso calc R 1
H H5A 0.53459 0.2308 0.08379 0.0485 Uiso calc R 1
H H4B 0.29326 0.18044 0.08229 0.0318 Uiso calc R 1
H H4A 0.3784 -0.032 0.15987 0.0462 Uiso calc R 1
H H3B 0.31745 0.42981 0.21083 0.0287 Uiso calc R 1
H H10A 0.22195 0.00214 0.334 0.0519 Uiso calc R 1
H H12A 0.30313 0.54341 0.48742 0.0384 Uiso calc R 1
H H12B 0.37304 0.68699 0.45164 0.0384 Uiso calc R 1
H H7A 0.04068 0.96523 0.28858 0.0657 Uiso calc R 1
H H7C -0.04858 0.67955 0.34064 0.0438 Uiso calc R 1
H H7B 0.02309 0.8675 0.38472 0.0438 Uiso calc R 1
H H1C 0.13966 0.84507 0.1204 0.0456 Uiso calc R 1
H H1B 0.09662 0.64956 0.1545 0.0456 Uiso calc R 1
H H1A 0.27758 0.85718 0.2184 0.0755 Uiso calc R 1

loop_
_atom_site_aniso_label
_atom_site_aniso_U_11
_atom_site_aniso_U_22
_atom_site_aniso_U_33
_atom_site_aniso_U_12
_atom_site_aniso_U_13
_atom_site_aniso_U_23
O1 0.0933(16) 0.0493(13) 0.0544(11) -0.0043(11) 0.0348(11) -0.0184(10)
O2 0.0312(8) 0.0310(9) 0.0263(7) 0.0003(6) -0.0014(6) 0.0014(6)
O3 0.0312(8) 0.0350(9) 0.0338(8) -0.0052(7) 0.0082(6) 0.0102(7)
O4 0.0426(9) 0.0250(9) 0.0381(9) 0.0065(7) -0.0013(7) 0.0029(7)
O5 0.0260(8) 0.0569(11) 0.0355(9) 0.0092(8) 0.0055(6) -0.0126(8)
O6 0.0308(8) 0.0237(8) 0.0363(8) -0.0023(6) 0.0143(6) 0.0013(6)
O7 0.0706(12) 0.0396(11) 0.0503(11) 0.0128(10) 0.0138(9) 0.0158(9)
O8 0.0441(9) 0.0336(9) 0.0306(8) 0.0027(7) 0.0186(7) 0.0023(7)
O9 0.0317(8) 0.0305(9) 0.0390(9) -0.0099(7) -0.0021(6) 0.0024(7)
O10 0.0629(11) 0.0260(9) 0.0445(10) 0.0004(8) 0.0221(8) -0.0111(7)
O11 0.0311(8) 0.0520(11) 0.0333(8) 0.0158(7) 0.0112(6) 0.0034(7)
O12 0.0252(7) 0.0241(8) 0.0370(8) -0.0021(6) 0.0066(6) -0.0042(6)
C1 0.0465(13) 0.0292(13) 0.0444(13) 0.0053(10) 0.0231(11) 0.0009(10)
C2 0.0252(10) 0.0223(11) 0.0259(10) -0.0023(8) 0.0076(8) -0.0008(8)
C3 0.0252(10) 0.0221(11) 0.0220(9) -0.0038(8) 0.0039(8) -0.0002(8)
C4 0.0254(10) 0.0252(11) 0.0230(10) 0.0015(8) -0.0007(8) -0.0019(8)
C5 0.0224(9) 0.0339(13) 0.0231(10) 0.0020(9) 0.0030(8) -0.0054(9)
C6 0.0283(11) 0.0375(13) 0.0315(11) 0.0032(9) 0.0123(9) 0.0040(10)
C7 0.0319(11) 0.0285(13) 0.0475(14) 0.0044(9) 0.0103(10) 0.0052(10)
C8 0.0247(10) 0.0230(11) 0.0283(10) -0.0012(8) 0.0087(8) 0.0019(8)
C9 0.0288(10) 0.0229(11) 0.0230(10) -0.0054(8) 0.0051(8) 0.0016(8)
C10 0.0352(11) 0.0238(11) 0.0224(10) 0.0009(9) 0.0115(8) -0.0006(8)
C11 0.0266(10) 0.0313(12) 0.0231(10) 0.0042(9) 0.0089(8) 0.0007(8)
C12 0.0244(10) 0.0361(13) 0.0319(11) 0.0000(9) 0.0037(8) -0.0093(9)

loop_
_atom_type_symbol
_atom_type_description
_atom_type_scat_dispersion_real
_atom_type_scat_dispersion_imag
_atom_type_scat_source
C C 0.0181 0.0091
;
International Tables for Crystallography
(Vol. C, Tables 4.2.6.8 and 6.1.1.4)
;
H H 0.0000 0.0000
;
International Tables for Crystallography
(Vol. C, Table 6.1.1.4)
;
O O 0.0492 0.0322
;
International Tables for Crystallography
(Vol. C, Tables 4.2.6.8 and 6.1.1.4)
;

loop_
_geom_angle_atom_site_label_1
_geom_angle_atom_site_label_2
_geom_angle_atom_site_label_3
_geom_angle
_geom_angle_publ_flag
C2 O6 C6 113.05(16) no
C8 O12 C12 113.61(15) no
O1 C1 C2 111.89(19) no
O2 C2 O6 111.22(16) no
O2 C2 C1 110.54(16) no
O2 C2 C3 107.06(16) no
O6 C2 C1 106.13(17) no
O6 C2 C3 109.14(15) no
C1 C2 C3 112.80(18) no
O3 C3 C2 107.78(15) no
O3 C3 C4 110.78(16) no
C2 C3 C4 111.47(18) no
O4 C4 C3 108.92(17) no
O4 C4 C5 110.20(16) no
C3 C4 C5 111.47(17) no
O5 C5 C4 110.39(18) no
O5 C5 C6 106.31(18) no
C4 C5 C6 110.49(17) no
O6 C6 C5 112.05(19) no
O7 C7 C8 112.6(2) no
O8 C8 O12 111.70(15) no
O8 C8 C7 109.51(19) no
O8 C8 C9 107.19(16) no
O12 C8 C7 106.49(16) no
O12 C8 C9 108.98(18) no
C7 C8 C9 113.04(16) no
O9 C9 C8 110.39(18) no
O9 C9 C10 109.27(16) no
C8 C9 C10 110.99(15) no
O10 C10 C9 110.08(15) no
O10 C10 C11 108.49(19) no
C9 C10 C11 110.40(17) no
O11 C11 C10 111.40(17) no
O11 C11 C12 106.60(15) no
C10 C11 C12 110.17(18) no
O12 C12 C11 111.71(15) no
C1 O1 H1A 109.482 no
C2 O2 H2A 109.473 no
C3 O3 H3A 109.469 no
C4 O4 H4A 109.472 no
C5 O5 H5A 109.470 no
C7 O7 H7A 109.468 no
C8 O8 H8A 109.471 no
C9 O9 H9A 109.472 no
C10 O10 H10A 109.479 no
C11 O11 H11A 109.476 no
O1 C1 H1C 109.244 no
O1 C1 H1B 109.242 no
C2 C1 H1C 109.230 no
C2 C1 H1B 109.231 no
H1C C1 H1B 107.914 no
O3 C3 H3B 108.924 no
C2 C3 H3B 108.914 no
C4 C3 H3B 108.910 no
O4 C4 H4B 108.731 no
C3 C4 H4B 108.728 no
C5 C4 H4B 108.740 no
O5 C5 H5B 109.860 no
C4 C5 H5B 109.868 no
C6 C5 H5B 109.864 no
O6 C6 H6A 109.207 no
O6 C6 H6B 109.204 no
C5 C6 H6A 109.202 no
C5 C6 H6B 109.203 no
H6A C6 H6B 107.889 no
O7 C7 H7C 109.070 no
O7 C7 H7B 109.069 no
C8 C7 H7C 109.076 no
C8 C7 H7B 109.068 no
H7C C7 H7B 107.828 no
O9 C9 H9B 108.714 no
C8 C9 H9B 108.713 no
C10 C9 H9B 108.709 no
O10 C10 H10B 109.288 no
C9 C10 H10B 109.283 no
C11 C10 H10B 109.285 no
O11 C11 H11B 109.539 no
C10 C11 H11B 109.544 no
C12 C11 H11B 109.542 no
O12 C12 H12A 109.276 no
O12 C12 H12B 109.277 no
C11 C12 H12A 109.279 no
C11 C12 H12B 109.283 no
H12A C12 H12B 107.938 no

loop_
_geom_bond_atom_site_label_1
_geom_bond_atom_site_label_2
_geom_bond_distance
_geom_bond_publ_flag
O1 C1 1.396(3) no
O2 C2 1.395(2) no
O3 C3 1.418(3) no
O4 C4 1.438(2) no
O5 C5 1.425(3) no
O6 C2 1.429(3) no
O6 C6 1.430(3) no
O7 C7 1.403(3) no
O8 C8 1.400(3) no
O9 C9 1.428(3) no
O10 C10 1.426(3) no
O11 C11 1.419(2) no
O12 C8 1.423(2) no
O12 C12 1.429(2) no
C1 C2 1.512(3) no
C2 C3 1.522(3) no
C3 C4 1.511(3) no
C4 C5 1.513(3) no
C5 C6 1.506(3) no
C7 C8 1.515(3) no
C8 C9 1.526(3) no
C9 C10 1.516(3) no
C10 C11 1.511(3) no
C11 C12 1.513(3) no
O1 H1A 0.820 no
O2 H2A 0.820 no
O3 H3A 0.820 no
O4 H4A 0.820 no
O5 H5A 0.820 no
O7 H7A 0.820 no
O8 H8A 0.820 no
O9 H9A 0.820 no
O10 H10A 0.820 no
O11 H11A 0.820 no
C1 H1C 0.970 no
C1 H1B 0.970 no
C3 H3B 0.980 no
C4 H4B 0.980 no
C5 H5B 0.980 no
C6 H6A 0.970 no
C6 H6B 0.970 no
C7 H7C 0.970 no
C7 H7B 0.970 no
C9 H9B 0.980 no
C10 H10B 0.980 no
C11 H11B 0.980 no
C12 H12A 0.970 no
C12 H12B 0.970 no

loop_
_geom_hbond_atom_site_label_D
_geom_hbond_atom_site_label_H
_geom_hbond_atom_site_label_A
_geom_hbond_site_symmetry_A
_geom_hbond_distance_DH
_geom_hbond_distance_HA
_geom_hbond_distance_DA
_geom_hbond_angle_DHA
_geom_hbond_publ_flag
O1 H1A O4 1_565 0.82 2.37 3.174(3) 167 yes
O2 H2A O5 2_555 0.82 1.96 2.757(2) 164 yes
O3 H3A O10 . 0.82 1.99 2.807(2) 172 yes
O4 H4A O6 1_545 0.82 2.11 2.917(2) 170 yes
O5 H5A O2 4_555 0.82 2.30 2.875(2) 128 yes
O5 H5A O3 4_555 0.82 2.10 2.8683(18) 156 yes
O7 H7A O9 1_565 0.82 2.14 2.915(2) 159 yes
O7 H7A O10 1_565 0.82 2.52 3.047(3) 123 yes
O8 H8A O11 2_556 0.82 2.00 2.814(2) 169 yes
O9 H9A O4 4_455 0.82 1.93 2.747(2) 172 yes
O10 H10A O12 1_545 0.82 2.25 3.051(2) 165 yes
O11 H11A O8 4_555 0.82 2.41 2.976(2) 127 yes
O11 H11A O9 4_555 0.82 2.28 3.060(2) 158 yes

loop_
_geom_torsion_atom_site_label_1
_geom_torsion_atom_site_label_2
_geom_torsion_atom_site_label_3
_geom_torsion_atom_site_label_4
_geom_torsion
_geom_torsion_publ_flag
C2 O6 C6 C5 -60.30(17) no
C6 O6 C2 O2 -57.58(18) no
C6 O6 C2 C1 -177.85(12) no
C6 O6 C2 C3 60.32(17) no
C8 O12 C12 C11 59.7(2) no
C12 O12 C8 O8 58.4(2) no
C12 O12 C8 C7 177.90(15) no
C12 O12 C8 C9 -59.9(2) no
O1 C1 C2 O2 172.38(18) no
O1 C1 C2 O6 -66.9(2) no
O1 C1 C2 C3 52.6(2) no
O2 C2 C3 O3 -57.0(2) no
O2 C2 C3 C4 64.77(19) no
O6 C2 C3 O3 -177.49(14) no
O6 C2 C3 C4 -55.71(18) no
C1 C2 C3 O3 64.81(19) no
C1 C2 C3 C4 -173.42(14) no
O3 C3 C4 O4 -66.54(17) no
O3 C3 C4 C5 171.66(12) no
C2 C3 C4 O4 173.44(13) no
C2 C3 C4 C5 51.64(18) no
O4 C4 C5 O5 72.10(18) no
O4 C4 C5 C6 -170.59(14) no
C3 C4 C5 O5 -166.84(13) no
C3 C4 C5 C6 -49.53(19) no
O5 C5 C6 O6 173.00(14) no
C4 C5 C6 O6 53.2(2) no
O7 C7 C8 O8 -176.16(15) no
O7 C7 C8 O12 62.9(2) no
O7 C7 C8 C9 -56.7(2) no
O8 C8 C9 O9 56.92(18) no
O8 C8 C9 C10 -64.39(19) no
O12 C8 C9 O9 177.97(13) no
O12 C8 C9 C10 56.6(2) no
C7 C8 C9 O9 -63.8(2) no
C7 C8 C9 C10 174.84(17) no
O9 C9 C10 O10 64.2(2) no
O9 C9 C10 C11 -176.02(15) no
C8 C9 C10 O10 -173.79(16) no
C8 C9 C10 C11 -54.0(2) no
O10 C10 C11 O11 -69.2(2) no
O10 C10 C11 C12 172.67(13) no
C9 C10 C11 O11 170.05(16) no
C9 C10 C11 C12 52.0(2) no
O11 C11 C12 O12 -175.14(16) no
C10 C11 C12 O12 -54.1(2) no

_cod_database_fobs_code 1548840
